data_4302956
loop_
_publ_author_name
'Nail M. Shavaleev'
'Rosario Scopelliti'
'Fr\'ed\'eric Gumy'
'Jean-Claude G. B\"unzli'

_publ_contact_author_address
;Ecole polytechnique f\'ed\'erale de Lausanne
Institut des sciences et ing\'enierie chimiques
EPFL SB ISIC LCSL
BCH 1402 (B\^at. BCH)
CH-1015 Lausanne
Switzerland
;
_publ_contact_author_email jean-claude.bunzli@epfl.ch
_publ_contact_author_fax '+41 21 693 98 25'
_publ_contact_author_name 'Jean-Claude B\"unzli'
_publ_contact_author_phone '+41 21 693 98 21'
_publ_section_title
;
Surprisingly Bright Near-Infrared Luminescence and Short Radiative
Lifetimes of Ytterbium in Hetero-Binuclear Yb-Na Chelates
;
_journal_name_full 'Inorganic Chemistry'
_journal_page_first 7937
_journal_page_last 7946
_journal_paper_doi 10.1021/ic900888m
_journal_volume 48
_journal_year 2009
_chemical_formula_moiety 'C68 H44 N8 Na O8 Yb'
_chemical_formula_sum 'C68 H44 N8 Na O8 Yb'
_chemical_formula_weight 1297.14
_chemical_name_systematic
; 
 ? 
;
_space_group_IT_number 14
_symmetry_cell_setting monoclinic
_symmetry_space_group_name_Hall '-P 2yn'
_symmetry_space_group_name_H-M 'P 1 21/n 1'
_atom_sites_solution_hydrogens geom
_atom_sites_solution_primary direct
_atom_sites_solution_secondary difmap
_audit_creation_method SHELXL-97
_cell_angle_alpha 90.00
_cell_angle_beta 101.425(11)
_cell_angle_gamma 90.00
_cell_formula_units_Z 4
_cell_length_a 21.621(4)
_cell_length_b 12.220(2)
_cell_length_c 24.913(4)
_cell_measurement_reflns_used 92
_cell_measurement_temperature 100(2)
_cell_measurement_theta_max 20.286
_cell_measurement_theta_min 3.495
_cell_volume 6451.8(19)
_computing_cell_refinement 'Dirax/lsq (Duisenberg & Schreurs, 1989-2000)'
_computing_data_collection 'Collect (Bruker AXS BV, 1997-2004)'
_computing_data_reduction 'EvalCCD (Duisenberg & Schreurs, 1990-2000)'
_computing_molecular_graphics 'Bruker SHELXTL'
_computing_publication_material 'Bruker SHELXTL'
_computing_structure_refinement 'SHELXL-97 (Sheldrick, 1997)'
_computing_structure_solution 'SHELXS-97 (Sheldrick, 1990)'
_diffrn_ambient_temperature 100(2)
_diffrn_measured_fraction_theta_full 0.994
_diffrn_measured_fraction_theta_max 0.994
_diffrn_measurement_device_type 'Bruker APEX II CCD'
_diffrn_measurement_method 'phi and omega scans'
_diffrn_radiation_monochromator graphite
_diffrn_radiation_source 'fine-focus sealed tube'
_diffrn_radiation_type MoK\a
_diffrn_radiation_wavelength 0.71073
_diffrn_reflns_av_R_equivalents 0.0000
_diffrn_reflns_av_sigmaI/netI 0.0693
_diffrn_reflns_limit_h_max 25
_diffrn_reflns_limit_h_min -25
_diffrn_reflns_limit_k_max 14
_diffrn_reflns_limit_k_min 0
_diffrn_reflns_limit_l_max 29
_diffrn_reflns_limit_l_min 0
_diffrn_reflns_number 11309
_diffrn_reflns_theta_full 25.00
_diffrn_reflns_theta_max 25.00
_diffrn_reflns_theta_min 3.30
_exptl_absorpt_coefficient_mu 1.515
_exptl_absorpt_correction_T_max 1.0000
_exptl_absorpt_correction_T_min 0.7903
_exptl_absorpt_correction_type multi-scan
_exptl_absorpt_process_details 'SADABS V2.10, G.M. Sheldrick, 2003'
_exptl_crystal_colour red
_exptl_crystal_density_diffrn 1.335
_exptl_crystal_density_method 'not measured'
_exptl_crystal_description prismatic
_exptl_crystal_F_000 2612
_exptl_crystal_size_max 0.53
_exptl_crystal_size_mid 0.13
_exptl_crystal_size_min 0.11
_platon_squeeze_details
;
;
_refine_diff_density_max 0.983
_refine_diff_density_min -1.202
_refine_diff_density_rms 0.153
_refine_ls_extinction_method none
_refine_ls_goodness_of_fit_ref 1.145
_refine_ls_hydrogen_treatment riding
_refine_ls_matrix_type full
_refine_ls_number_parameters 775
_refine_ls_number_reflns 11309
_refine_ls_number_restraints 0
_refine_ls_restrained_S_all 1.145
_refine_ls_R_factor_all 0.0867
_refine_ls_R_factor_gt 0.0604
_refine_ls_shift/su_max 0.001
_refine_ls_shift/su_mean 0.000
_refine_ls_structure_factor_coef Fsqd
_refine_ls_weighting_details 'calc w=1/[\s^2^(Fo^2^)+(0.0161P)^2^+2.4972P] where P=(Fo^2^+2Fc^2^)/3'
_refine_ls_weighting_scheme calc
_refine_ls_wR_factor_gt 0.1183
_refine_ls_wR_factor_ref 0.1262
_reflns_number_gt 8492
_reflns_number_total 11309
_reflns_threshold_expression >2sigma(I)
_cod_data_source_file ic900888m_si_002_4.cif
_cod_data_source_block Na[Yb(LMe*)4]
_cod_depositor_comments
;
The following automatic conversions were performed:
'_symmetry_cell_setting' value 'Monoclinic' changed to 'monoclinic'
according to '/home/saulius/struct/CIF-dictionaries/cif_core.dic'
dictionary named 'cif_core.dic' version 2.4.1 from 2010-06-29.

Automatic conversion script
Id: cif_fix_enum 1527 2010-12-29 10:47:43Z saulius 
;
_cod_original_cell_volume 6451.6(19)
_cod_original_sg_symbol_H-M 'P 21/n'
_cod_database_code 4302956

loop_
_symmetry_equiv_pos_as_xyz
'x, y, z'
'-x+1/2, y+1/2, -z+1/2'
'-x, -y, -z'
'x-1/2, -y-1/2, z-1/2'

loop_
_atom_site_label
_atom_site_type_symbol
_atom_site_fract_x
_atom_site_fract_y
_atom_site_fract_z
_atom_site_U_iso_or_equiv
_atom_site_adp_type
_atom_site_occupancy
_atom_site_symmetry_multiplicity
_atom_site_calc_flag
_atom_site_refinement_flags
_atom_site_disorder_assembly
_atom_site_disorder_group
Yb1 Yb 0.333174(15) 0.23275(2) 0.504760(13) 0.01292(9) Uani 1 1 d . . .
Na1 Na 0.17980(12) 0.2212(2) 0.53596(11) 0.0171(6) Uani 1 1 d . . .
O1 O 0.4269(2) 0.2695(4) 0.5594(2) 0.0205(11) Uani 1 1 d . . .
O2 O 0.2951(2) -0.1263(4) 0.44690(19) 0.0148(11) Uani 1 1 d . . .
O3 O 0.3733(2) 0.2380(4) 0.42675(19) 0.0203(11) Uani 1 1 d . . .
O4 O 0.2680(2) 0.5604(4) 0.5692(2) 0.0167(11) Uani 1 1 d . . .
O5 O 0.2887(2) 0.1512(4) 0.5694(2) 0.0152(11) Uani 1 1 d . . .
O6 O 0.0353(2) -0.0321(4) 0.4501(2) 0.0184(11) Uani 1 1 d . . .
O7 O 0.2337(2) 0.2796(4) 0.46391(19) 0.0161(10) Uani 1 1 d . . .
O8 O 0.0582(2) 0.4880(4) 0.6040(2) 0.0216(12) Uani 1 1 d . . .
N1 N 0.4011(3) 0.0706(4) 0.5222(2) 0.0145(13) Uani 1 1 d . . .
N2 N 0.2889(3) 0.0577(4) 0.4546(2) 0.0138(13) Uani 1 1 d . . .
N3 N 0.3403(3) 0.4213(5) 0.4707(2) 0.0144(13) Uani 1 1 d . . .
N4 N 0.3035(3) 0.3867(4) 0.5665(2) 0.0148(13) Uani 1 1 d . . .
N5 N 0.1850(3) 0.0257(4) 0.5369(2) 0.0155(13) Uani 1 1 d . . .
N6 N 0.0804(3) 0.1326(5) 0.4759(2) 0.0172(13) Uani 1 1 d . . .
N7 N 0.1480(3) 0.4011(5) 0.5040(2) 0.0163(13) Uani 1 1 d . . .
N8 N 0.1122(3) 0.3310(5) 0.6011(2) 0.0173(13) Uani 1 1 d . . .
C1 C 0.4701(3) 0.1973(6) 0.5748(3) 0.0152(15) Uani 1 1 d . . .
C2 C 0.5292(3) 0.2145(6) 0.6081(3) 0.0207(16) Uani 1 1 d . . .
H2 H 0.5409 0.2865 0.6205 0.025 Uiso 1 1 calc R . .
C3 C 0.5722(4) 0.1272(6) 0.6241(3) 0.0229(17) Uani 1 1 d . . .
H3 H 0.6116 0.1430 0.6474 0.028 Uiso 1 1 calc R . .
C4 C 0.5598(3) 0.0219(6) 0.6075(3) 0.0175(16) Uani 1 1 d . . .
H4 H 0.5900 -0.0342 0.6185 0.021 Uiso 1 1 calc R . .
C5 C 0.5006(3) -0.0022(6) 0.5733(3) 0.0184(16) Uani 1 1 d . . .
C6 C 0.4579(3) 0.0855(6) 0.5562(3) 0.0159(15) Uani 1 1 d . . .
C7 C 0.3844(3) -0.0293(6) 0.5037(3) 0.0153(15) Uani 1 1 d . . .
C8 C 0.4238(3) -0.1226(6) 0.5184(3) 0.0165(15) Uani 1 1 d . . .
H8 H 0.4105 -0.1932 0.5049 0.020 Uiso 1 1 calc R . .
C9 C 0.4818(3) -0.1081(6) 0.5528(3) 0.0183(16) Uani 1 1 d . . .
H9 H 0.5090 -0.1689 0.5628 0.022 Uiso 1 1 calc R . .
C10 C 0.3225(3) -0.0301(6) 0.4682(3) 0.0156(16) Uani 1 1 d . . .
C11 C 0.2369(3) -0.0926(6) 0.4160(3) 0.0147(15) Uani 1 1 d . . .
C12 C 0.1903(4) -0.1580(6) 0.3864(3) 0.0222(17) Uani 1 1 d . . .
H12 H 0.1947 -0.2352 0.3849 0.027 Uiso 1 1 calc R . .
C13 C 0.1363(4) -0.1039(6) 0.3587(3) 0.0224(17) Uani 1 1 d . . .
C14 C 0.1318(4) 0.0118(6) 0.3619(3) 0.0187(16) Uani 1 1 d . . .
H14 H 0.0953 0.0473 0.3419 0.022 Uiso 1 1 calc R . .
C15 C 0.1789(3) 0.0741(6) 0.3931(3) 0.0177(16) Uani 1 1 d . . .
H15 H 0.1744 0.1511 0.3960 0.021 Uiso 1 1 calc R . .
C16 C 0.2332(3) 0.0206(5) 0.4202(3) 0.0157(15) Uani 1 1 d . . .
C17 C 0.0813(4) -0.1675(6) 0.3258(3) 0.0284(19) Uani 1 1 d . . .
H17A H 0.0971 -0.2208 0.3024 0.043 Uiso 1 1 calc R . .
H17B H 0.0523 -0.1167 0.3029 0.043 Uiso 1 1 calc R . .
H17C H 0.0590 -0.2059 0.3508 0.043 Uiso 1 1 calc R . .
C18 C 0.3759(3) 0.3281(6) 0.3994(3) 0.0182(16) Uani 1 1 d . . .
C19 C 0.3922(4) 0.3359(6) 0.3476(3) 0.0270(19) Uani 1 1 d . . .
H19 H 0.4072 0.2727 0.3320 0.032 Uiso 1 1 calc R . .
C20 C 0.3869(4) 0.4351(6) 0.3183(3) 0.0291(19) Uani 1 1 d . . .
H20 H 0.3967 0.4358 0.2828 0.035 Uiso 1 1 calc R . .
C21 C 0.3677(4) 0.5325(6) 0.3392(3) 0.0233(17) Uani 1 1 d . . .
H21 H 0.3650 0.5983 0.3186 0.028 Uiso 1 1 calc R . .
C22 C 0.3522(3) 0.5313(5) 0.3916(3) 0.0175(16) Uani 1 1 d . . .
C23 C 0.3572(3) 0.4300(6) 0.4211(3) 0.0163(15) Uani 1 1 d . . .
C24 C 0.3164(3) 0.5076(5) 0.4920(3) 0.0139(15) Uani 1 1 d . . .
C25 C 0.3102(3) 0.6121(5) 0.4663(3) 0.0169(16) Uani 1 1 d . . .
H25 H 0.2940 0.6729 0.4829 0.020 Uiso 1 1 calc R . .
C26 C 0.3284(3) 0.6225(6) 0.4165(3) 0.0191(16) Uani 1 1 d . . .
H26 H 0.3250 0.6915 0.3986 0.023 Uiso 1 1 calc R . .
C27 C 0.2966(3) 0.4820(5) 0.5433(3) 0.0158(15) Uani 1 1 d . . .
C28 C 0.2562(3) 0.5070(5) 0.6153(3) 0.0181(16) Uani 1 1 d . . .
C29 C 0.2289(3) 0.5488(6) 0.6567(3) 0.0185(16) Uani 1 1 d . . .
H29 H 0.2147 0.6223 0.6563 0.022 Uiso 1 1 calc R . .
C30 C 0.2235(3) 0.4775(6) 0.6990(3) 0.0177(16) Uani 1 1 d . . .
C31 C 0.2435(3) 0.3698(6) 0.6982(3) 0.0178(16) Uani 1 1 d . . .
H31 H 0.2378 0.3227 0.7272 0.021 Uiso 1 1 calc R . .
C32 C 0.2721(3) 0.3268(6) 0.6561(3) 0.0158(16) Uani 1 1 d . . .
H32 H 0.2868 0.2535 0.6566 0.019 Uiso 1 1 calc R . .
C33 C 0.2771(3) 0.3988(6) 0.6140(3) 0.0149(15) Uani 1 1 d . . .
C34 C 0.1954(4) 0.5186(6) 0.7462(3) 0.0256(18) Uani 1 1 d . . .
H34A H 0.1576 0.4759 0.7483 0.038 Uiso 1 1 calc R . .
H34B H 0.1840 0.5959 0.7404 0.038 Uiso 1 1 calc R . .
H34C H 0.2264 0.5106 0.7805 0.038 Uiso 1 1 calc R . .
C35 C 0.2904(3) 0.0486(5) 0.5856(3) 0.0124(15) Uani 1 1 d . . .
C36 C 0.3406(3) 0.0006(6) 0.6201(3) 0.0196(16) Uani 1 1 d . . .
H36 H 0.3751 0.0454 0.6367 0.023 Uiso 1 1 calc R . .
C37 C 0.3431(3) -0.1122(6) 0.6319(3) 0.0184(16) Uani 1 1 d . . .
H37 H 0.3791 -0.1412 0.6557 0.022 Uiso 1 1 calc R . .
C38 C 0.2947(3) -0.1811(6) 0.6096(3) 0.0184(16) Uani 1 1 d . . .
H38 H 0.2979 -0.2575 0.6169 0.022 Uiso 1 1 calc R . .
C39 C 0.2407(4) -0.1383(6) 0.5763(3) 0.0203(17) Uani 1 1 d . . .
C40 C 0.2366(3) -0.0220(5) 0.5662(3) 0.0130(15) Uani 1 1 d . . .
C41 C 0.1352(3) -0.0355(6) 0.5137(3) 0.0162(16) Uani 1 1 d . . .
C42 C 0.1345(3) -0.1519(5) 0.5191(3) 0.0184(16) Uani 1 1 d . . .
H42 H 0.0995 -0.1943 0.5016 0.022 Uiso 1 1 calc R . .
C43 C 0.1869(3) -0.2001(6) 0.5508(3) 0.0212(17) Uani 1 1 d . . .
H43 H 0.1872 -0.2772 0.5559 0.025 Uiso 1 1 calc R . .
C44 C 0.0833(3) 0.0258(6) 0.4815(3) 0.0176(16) Uani 1 1 d . . .
C45 C -0.0025(3) 0.0488(6) 0.4203(3) 0.0188(16) Uani 1 1 d . . .
C46 C -0.0565(4) 0.0342(7) 0.3810(3) 0.0267(19) Uani 1 1 d . . .
H46 H -0.0740 -0.0362 0.3716 0.032 Uiso 1 1 calc R . .
C47 C -0.0840(4) 0.1291(7) 0.3559(3) 0.0263(18) Uani 1 1 d . . .
C48 C -0.0567(4) 0.2333(7) 0.3712(3) 0.0273(17) Uani 1 1 d . . .
H48 H -0.0767 0.2968 0.3538 0.033 Uiso 1 1 calc R . .
C49 C -0.0021(3) 0.2457(6) 0.4105(3) 0.0214(16) Uani 1 1 d . . .
H49 H 0.0159 0.3157 0.4198 0.026 Uiso 1 1 calc R . .
C50 C 0.0254(3) 0.1502(6) 0.4360(3) 0.0183(16) Uani 1 1 d . . .
C51 C -0.1448(4) 0.1229(7) 0.3125(3) 0.035(2) Uani 1 1 d . . .
H51A H -0.1811 0.1385 0.3295 0.052 Uiso 1 1 calc R . .
H51B H -0.1492 0.0494 0.2964 0.052 Uiso 1 1 calc R . .
H51C H -0.1432 0.1770 0.2837 0.052 Uiso 1 1 calc R . .
C52 C 0.2042(3) 0.3581(5) 0.4330(3) 0.0123(14) Uani 1 1 d . . .
C53 C 0.2127(4) 0.3800(6) 0.3803(3) 0.0190(16) Uani 1 1 d . . .
H53 H 0.2399 0.3343 0.3645 0.023 Uiso 1 1 calc R . .
C54 C 0.1820(4) 0.4683(6) 0.3493(3) 0.0214(17) Uani 1 1 d . . .
H54 H 0.1898 0.4817 0.3137 0.026 Uiso 1 1 calc R . .
C55 C 0.1409(4) 0.5356(6) 0.3696(3) 0.0222(18) Uani 1 1 d . . .
H55 H 0.1202 0.5939 0.3480 0.027 Uiso 1 1 calc R . .
C56 C 0.1299(3) 0.5170(6) 0.4230(3) 0.0194(16) Uani 1 1 d . . .
C57 C 0.1597(3) 0.4275(5) 0.4540(3) 0.0139(15) Uani 1 1 d . . .
C58 C 0.1071(3) 0.4634(6) 0.5255(3) 0.0174(16) Uani 1 1 d . . .
C59 C 0.0781(3) 0.5564(6) 0.4987(3) 0.0203(17) Uani 1 1 d . . .
H59 H 0.0511 0.6005 0.5154 0.024 Uiso 1 1 calc R . .
C60 C 0.0894(3) 0.5827(6) 0.4479(3) 0.0203(17) Uani 1 1 d . . .
H60 H 0.0700 0.6454 0.4292 0.024 Uiso 1 1 calc R . .
C61 C 0.0942(3) 0.4229(6) 0.5771(3) 0.0182(16) Uani 1 1 d . . .
C62 C 0.0538(3) 0.4285(6) 0.6500(3) 0.0211(17) Uani 1 1 d . . .
C63 C 0.0213(3) 0.4565(7) 0.6911(3) 0.0276(19) Uani 1 1 d . . .
H63 H -0.0009 0.5239 0.6903 0.033 Uiso 1 1 calc R . .
C64 C 0.0227(4) 0.3811(7) 0.7340(3) 0.0278(19) Uani 1 1 d . . .
C65 C 0.0584(4) 0.2842(7) 0.7336(3) 0.0295(19) Uani 1 1 d . . .
H65 H 0.0604 0.2347 0.7633 0.035 Uiso 1 1 calc R . .
C66 C 0.0910(3) 0.2568(6) 0.6924(3) 0.0255(17) Uani 1 1 d . . .
H66 H 0.1147 0.1912 0.6936 0.031 Uiso 1 1 calc R . .
C67 C 0.0867(4) 0.3315(6) 0.6491(3) 0.0213(17) Uani 1 1 d . . .
C68 C -0.0122(4) 0.4058(9) 0.7789(4) 0.042(2) Uani 1 1 d . . .
H68A H -0.0575 0.3959 0.7652 0.063 Uiso 1 1 calc R . .
H68B H -0.0039 0.4816 0.7911 0.063 Uiso 1 1 calc R . .
H68C H 0.0021 0.3561 0.8097 0.063 Uiso 1 1 calc R . .

loop_
_atom_site_aniso_label
_atom_site_aniso_U_11
_atom_site_aniso_U_22
_atom_site_aniso_U_33
_atom_site_aniso_U_23
_atom_site_aniso_U_13
_atom_site_aniso_U_12
Yb1 0.01413(15) 0.00917(14) 0.01613(15) -0.00096(14) 0.00460(10) 0.00030(14)
Na1 0.0214(14) 0.0099(13) 0.0209(14) 0.0021(11) 0.0066(12) -0.0010(12)
O1 0.015(2) 0.016(2) 0.029(3) 0.002(2) 0.002(2) -0.004(2)
O2 0.015(3) 0.009(2) 0.020(3) -0.0027(19) 0.003(2) 0.002(2)
O3 0.028(3) 0.014(3) 0.022(3) -0.002(2) 0.011(2) -0.003(2)
O4 0.022(3) 0.012(2) 0.019(3) -0.003(2) 0.010(2) 0.003(2)
O5 0.017(3) 0.011(2) 0.018(3) 0.001(2) 0.004(2) -0.002(2)
O6 0.018(3) 0.016(3) 0.020(3) -0.002(2) 0.001(2) 0.000(2)
O7 0.016(2) 0.014(2) 0.019(3) -0.004(2) 0.003(2) 0.002(2)
O8 0.022(3) 0.021(3) 0.024(3) -0.005(2) 0.010(2) 0.002(2)
N1 0.016(3) 0.008(3) 0.019(3) 0.002(2) 0.004(3) -0.003(2)
N2 0.018(3) 0.007(3) 0.019(3) -0.004(2) 0.009(3) 0.004(2)
N3 0.018(3) 0.015(3) 0.011(3) 0.003(2) 0.006(3) 0.003(3)
N4 0.017(3) 0.012(3) 0.017(3) -0.001(2) 0.008(3) -0.001(3)
N5 0.016(3) 0.012(3) 0.018(3) 0.000(2) 0.005(3) -0.002(3)
N6 0.015(3) 0.016(3) 0.021(3) 0.000(3) 0.005(3) 0.004(3)
N7 0.011(3) 0.015(3) 0.024(4) -0.006(2) 0.005(3) -0.002(2)
N8 0.020(3) 0.018(3) 0.015(3) -0.005(2) 0.006(3) -0.003(3)
C1 0.016(4) 0.017(4) 0.016(4) 0.005(3) 0.012(3) -0.005(3)
C2 0.019(4) 0.015(4) 0.026(4) -0.004(3) -0.001(3) -0.001(3)
C3 0.017(4) 0.038(5) 0.014(4) 0.007(3) 0.005(3) -0.001(4)
C4 0.013(4) 0.019(4) 0.019(4) 0.007(3) 0.000(3) 0.002(3)
C5 0.021(4) 0.017(4) 0.021(4) 0.003(3) 0.012(3) 0.003(3)
C6 0.018(4) 0.016(4) 0.017(4) 0.001(3) 0.013(3) 0.003(3)
C7 0.020(4) 0.018(4) 0.010(4) 0.003(3) 0.008(3) 0.004(3)
C8 0.018(4) 0.011(3) 0.021(4) -0.003(3) 0.006(3) 0.001(3)
C9 0.021(4) 0.012(4) 0.025(4) 0.002(3) 0.012(3) 0.004(3)
C10 0.022(4) 0.014(4) 0.014(4) -0.004(3) 0.009(3) -0.005(3)
C11 0.013(4) 0.019(4) 0.014(4) 0.001(3) 0.007(3) -0.002(3)
C12 0.025(4) 0.017(4) 0.025(4) 0.003(3) 0.005(3) 0.004(3)
C13 0.026(4) 0.019(4) 0.021(4) -0.003(3) 0.004(3) -0.003(3)
C14 0.024(4) 0.018(4) 0.016(4) 0.003(3) 0.008(3) 0.003(3)
C15 0.023(4) 0.019(4) 0.010(4) -0.001(3) 0.002(3) -0.001(3)
C16 0.019(4) 0.012(4) 0.016(4) 0.000(3) 0.003(3) -0.003(3)
C17 0.022(4) 0.026(5) 0.034(5) -0.001(4) -0.002(4) -0.002(4)
C18 0.020(4) 0.014(4) 0.021(4) -0.003(3) 0.004(3) -0.001(3)
C19 0.039(5) 0.020(4) 0.028(5) -0.003(3) 0.020(4) 0.000(4)
C20 0.044(5) 0.029(5) 0.019(4) -0.003(3) 0.018(4) -0.001(4)
C21 0.027(4) 0.022(4) 0.022(4) 0.003(3) 0.008(3) -0.002(3)
C22 0.022(4) 0.011(4) 0.018(4) -0.002(3) 0.001(3) -0.008(3)
C23 0.016(4) 0.015(4) 0.018(4) -0.003(3) 0.004(3) -0.005(3)
C24 0.013(4) 0.016(4) 0.015(4) -0.001(3) 0.007(3) 0.002(3)
C25 0.020(4) 0.005(3) 0.025(4) -0.002(3) 0.003(3) -0.001(3)
C26 0.024(4) 0.014(4) 0.020(4) 0.002(3) 0.004(3) -0.002(3)
C27 0.021(4) 0.010(4) 0.017(4) -0.004(3) 0.006(3) -0.001(3)
C28 0.018(4) 0.010(4) 0.023(4) -0.005(3) -0.002(3) -0.005(3)
C29 0.020(4) 0.016(4) 0.019(4) -0.006(3) 0.002(3) 0.002(3)
C30 0.016(4) 0.021(4) 0.015(4) 0.002(3) 0.000(3) 0.001(3)
C31 0.015(4) 0.025(4) 0.015(4) 0.003(3) 0.004(3) -0.006(3)
C32 0.018(4) 0.018(4) 0.010(4) -0.006(3) 0.000(3) -0.002(3)
C33 0.011(4) 0.021(4) 0.011(4) -0.005(3) -0.001(3) 0.000(3)
C34 0.028(5) 0.029(4) 0.021(4) 0.000(3) 0.008(4) 0.001(4)
C35 0.012(4) 0.015(4) 0.013(4) 0.000(3) 0.008(3) 0.002(3)
C36 0.018(4) 0.017(4) 0.023(4) -0.010(3) 0.003(3) -0.004(3)
C37 0.020(4) 0.014(4) 0.022(4) 0.007(3) 0.005(3) 0.006(3)
C38 0.028(4) 0.006(3) 0.022(4) 0.006(3) 0.008(3) 0.005(3)
C39 0.027(4) 0.017(4) 0.018(4) 0.006(3) 0.006(3) 0.007(3)
C40 0.013(4) 0.015(4) 0.013(4) 0.004(3) 0.006(3) 0.002(3)
C41 0.022(4) 0.017(4) 0.008(4) -0.002(3) 0.000(3) 0.007(3)
C42 0.015(4) 0.010(3) 0.030(4) -0.005(3) 0.004(3) -0.010(3)
C43 0.024(4) 0.011(4) 0.030(4) 0.000(3) 0.008(3) -0.002(3)
C44 0.015(4) 0.015(4) 0.022(4) -0.002(3) 0.003(3) -0.003(3)
C45 0.012(4) 0.027(4) 0.017(4) 0.000(3) 0.002(3) 0.004(3)
C46 0.021(4) 0.036(5) 0.023(5) -0.004(4) 0.002(4) -0.003(4)
C47 0.018(4) 0.038(5) 0.023(4) 0.000(4) 0.004(3) -0.002(4)
C48 0.028(4) 0.036(4) 0.018(4) 0.002(4) 0.005(3) 0.009(4)
C49 0.026(4) 0.013(4) 0.026(4) 0.000(3) 0.008(3) 0.002(3)
C50 0.014(4) 0.022(4) 0.020(4) 0.000(3) 0.005(3) -0.001(3)
C51 0.029(5) 0.046(5) 0.026(5) -0.003(4) -0.004(4) 0.005(4)
C52 0.013(4) 0.009(3) 0.014(4) -0.004(3) 0.000(3) -0.002(3)
C53 0.024(4) 0.017(4) 0.016(4) -0.005(3) 0.003(3) -0.002(3)
C54 0.023(4) 0.024(4) 0.016(4) 0.006(3) 0.002(3) -0.006(3)
C55 0.017(4) 0.019(4) 0.028(5) 0.001(3) -0.001(3) -0.002(3)
C56 0.016(4) 0.017(4) 0.026(4) 0.006(3) 0.004(3) 0.002(3)
C57 0.016(4) 0.010(3) 0.013(4) -0.006(3) -0.004(3) 0.000(3)
C58 0.012(4) 0.017(4) 0.023(4) -0.003(3) 0.000(3) 0.002(3)
C59 0.017(4) 0.012(4) 0.033(5) -0.002(3) 0.006(3) 0.008(3)
C60 0.021(4) 0.013(4) 0.025(4) 0.000(3) 0.001(3) 0.002(3)
C61 0.017(4) 0.021(4) 0.017(4) -0.007(3) 0.003(3) -0.004(3)
C62 0.019(4) 0.030(4) 0.013(4) -0.004(3) 0.001(3) -0.004(3)
C63 0.013(4) 0.044(5) 0.027(5) -0.012(4) 0.009(3) 0.000(4)
C64 0.020(4) 0.044(5) 0.019(4) -0.009(4) 0.002(3) -0.005(4)
C65 0.032(4) 0.039(5) 0.017(4) -0.004(4) 0.005(3) -0.020(4)
C66 0.025(4) 0.026(4) 0.024(4) 0.003(3) 0.001(3) -0.014(4)
C67 0.022(4) 0.023(4) 0.019(4) -0.001(3) 0.004(3) -0.008(3)
C68 0.031(5) 0.075(7) 0.023(5) -0.007(5) 0.013(4) -0.009(5)

loop_
_atom_type_symbol
_atom_type_description
_atom_type_scat_dispersion_real
_atom_type_scat_dispersion_imag
_atom_type_scat_source
C C 0.0033 0.0016 'International Tables Vol C Tables 4.2.6.8 and 6.1.1.4'
H H 0.0000 0.0000 'International Tables Vol C Tables 4.2.6.8 and 6.1.1.4'
N N 0.0061 0.0033 'International Tables Vol C Tables 4.2.6.8 and 6.1.1.4'
O O 0.0106 0.0060 'International Tables Vol C Tables 4.2.6.8 and 6.1.1.4'
Na Na 0.0362 0.0249 'International Tables Vol C Tables 4.2.6.8 and 6.1.1.4'
Yb Yb -0.3850 5.5486 'International Tables Vol C Tables 4.2.6.8 and 6.1.1.4'

loop_
_geom_angle_atom_site_label_1
_geom_angle_atom_site_label_2
_geom_angle_atom_site_label_3
_geom_angle
_geom_angle_site_symmetry_1
_geom_angle_site_symmetry_3
_geom_angle_publ_flag
O1 Yb1 O5 96.67(17) . . ?
O1 Yb1 O7 151.99(17) . . ?
O5 Yb1 O7 86.06(17) . . ?
O1 Yb1 O3 93.49(17) . . ?
O5 Yb1 O3 154.87(17) . . ?
O7 Yb1 O3 95.60(17) . . ?
O1 Yb1 N1 67.58(18) . . ?
O5 Yb1 N1 80.91(18) . . ?
O7 Yb1 N1 139.99(18) . . ?
O3 Yb1 N1 81.85(18) . . ?
O1 Yb1 N3 84.92(18) . . ?
O5 Yb1 N3 135.97(17) . . ?
O7 Yb1 N3 74.23(18) . . ?
O3 Yb1 N3 67.74(18) . . ?
N1 Yb1 N3 137.58(19) . . ?
O1 Yb1 N2 131.70(18) . . ?
O5 Yb1 N2 78.97(17) . . ?
O7 Yb1 N2 76.24(17) . . ?
O3 Yb1 N2 77.11(17) . . ?
N1 Yb1 N2 64.22(18) . . ?
N3 Yb1 N2 130.80(18) . . ?
O1 Yb1 N4 78.16(18) . . ?
O5 Yb1 N4 72.97(17) . . ?
O7 Yb1 N4 76.03(18) . . ?
O3 Yb1 N4 131.80(17) . . ?
N1 Yb1 N4 133.73(19) . . ?
N3 Yb1 N4 64.29(18) . . ?
N2 Yb1 N4 141.50(18) . . ?
O1 Yb1 C1 19.80(17) . . ?
O5 Yb1 C1 91.73(17) . . ?
O7 Yb1 C1 170.97(17) . . ?
O3 Yb1 C1 90.11(17) . . ?
N1 Yb1 C1 47.78(18) . . ?
N3 Yb1 C1 101.68(18) . . ?
N2 Yb1 C1 111.95(18) . . ?
N4 Yb1 C1 94.95(18) . . ?
O1 Yb1 C18 93.00(18) . . ?
O5 Yb1 C18 169.97(18) . . ?
O7 Yb1 C18 86.65(18) . . ?
O3 Yb1 C18 20.32(17) . . ?
N1 Yb1 C18 100.43(18) . . ?
N3 Yb1 C18 47.56(18) . . ?
N2 Yb1 C18 92.59(18) . . ?
N4 Yb1 C18 111.83(18) . . ?
C1 Yb1 C18 96.51(18) . . ?
O1 Yb1 Na1 129.98(13) . . ?
O5 Yb1 Na1 44.04(13) . . ?
O7 Yb1 Na1 42.59(12) . . ?
O3 Yb1 Na1 135.72(13) . . ?
N1 Yb1 Na1 118.75(14) . . ?
N3 Yb1 Na1 103.65(14) . . ?
N2 Yb1 Na1 78.41(13) . . ?
N4 Yb1 Na1 63.09(13) . . ?
C1 Yb1 Na1 133.41(12) . . ?
C18 Yb1 Na1 129.23(14) . . ?
N7 Na1 N5 158.6(2) . . ?
N7 Na1 O7 68.46(19) . . ?
N5 Na1 O7 105.7(2) . . ?
N7 Na1 O5 128.2(2) . . ?
N5 Na1 O5 67.26(19) . . ?
O7 Na1 O5 77.74(17) . . ?
N7 Na1 N6 92.3(2) . . ?
N5 Na1 N6 67.8(2) . . ?
O7 Na1 N6 99.16(19) . . ?
O5 Na1 N6 132.0(2) . . ?
N7 Na1 N8 66.2(2) . . ?
N5 Na1 N8 120.8(2) . . ?
O7 Na1 N8 133.13(19) . . ?
O5 Na1 N8 123.4(2) . . ?
N6 Na1 N8 93.90(19) . . ?
N7 Na1 Yb1 96.30(16) . . ?
N5 Na1 Yb1 89.85(16) . . ?
O7 Na1 Yb1 39.04(11) . . ?
O5 Na1 Yb1 39.20(11) . . ?
N6 Na1 Yb1 126.24(16) . . ?
N8 Na1 Yb1 137.73(15) . . ?
C1 O1 Yb1 123.9(4) . . ?
C10 O2 C11 103.5(5) . . ?
C18 O3 Yb1 122.2(4) . . ?
C27 O4 C28 103.6(5) . . ?
C35 O5 Yb1 130.5(4) . . ?
C35 O5 Na1 113.4(4) . . ?
Yb1 O5 Na1 96.76(18) . . ?
C44 O6 C45 103.6(5) . . ?
C52 O7 Yb1 139.0(4) . . ?
C52 O7 Na1 113.5(4) . . ?
Yb1 O7 Na1 98.38(18) . . ?
C62 O8 C61 103.8(6) . . ?
C7 N1 C6 119.2(6) . . ?
C7 N1 Yb1 124.7(5) . . ?
C6 N1 Yb1 115.9(4) . . ?
C10 N2 C16 105.0(5) . . ?
C10 N2 Yb1 115.2(5) . . ?
C16 N2 Yb1 139.2(4) . . ?
C24 N3 C23 119.7(6) . . ?
C24 N3 Yb1 123.2(4) . . ?
C23 N3 Yb1 115.5(4) . . ?
C27 N4 C33 104.3(6) . . ?
C27 N4 Yb1 114.1(5) . . ?
C33 N4 Yb1 139.3(4) . . ?
C40 N5 C41 120.1(6) . . ?
C40 N5 Na1 118.2(4) . . ?
C41 N5 Na1 121.3(5) . . ?
C44 N6 C50 104.1(6) . . ?
C44 N6 Na1 109.6(5) . . ?
C50 N6 Na1 146.1(5) . . ?
C57 N7 C58 118.9(6) . . ?
C57 N7 Na1 115.5(4) . . ?
C58 N7 Na1 123.5(5) . . ?
C61 N8 C67 104.7(6) . . ?
C61 N8 Na1 107.3(5) . . ?
C67 N8 Na1 148.0(5) . . ?
O1 C1 C2 126.9(6) . . ?
O1 C1 C6 118.3(6) . . ?
C2 C1 C6 114.9(6) . . ?
C2 C1 Yb1 163.2(5) . . ?
C6 C1 Yb1 81.9(4) . . ?
C1 C2 C3 121.7(7) . . ?
C1 C2 H2 119.2 . . ?
C3 C2 H2 119.2 . . ?
C4 C3 C2 123.1(7) . . ?
C4 C3 H3 118.4 . . ?
C2 C3 H3 118.4 . . ?
C3 C4 C5 118.5(7) . . ?
C3 C4 H4 120.7 . . ?
C5 C4 H4 120.7 . . ?
C4 C5 C9 124.3(7) . . ?
C4 C5 C6 118.5(6) . . ?
C9 C5 C6 117.1(7) . . ?
N1 C6 C5 122.6(6) . . ?
N1 C6 C1 114.3(6) . . ?
C5 C6 C1 123.1(7) . . ?
N1 C7 C8 122.6(6) . . ?
N1 C7 C10 111.7(6) . . ?
C8 C7 C10 125.7(6) . . ?
C9 C8 C7 118.6(6) . . ?
C9 C8 H8 120.7 . . ?
C7 C8 H8 120.7 . . ?
C8 C9 C5 119.9(7) . . ?
C8 C9 H9 120.0 . . ?
C5 C9 H9 120.0 . . ?
N2 C10 O2 115.4(6) . . ?
N2 C10 C7 123.6(6) . . ?
O2 C10 C7 121.1(6) . . ?
C12 C11 C16 124.7(7) . . ?
C12 C11 O2 127.2(6) . . ?
C16 C11 O2 108.1(6) . . ?
C11 C12 C13 116.1(7) . . ?
C11 C12 H12 121.9 . . ?
C13 C12 H12 121.9 . . ?
C12 C13 C14 120.2(7) . . ?
C12 C13 C17 120.9(7) . . ?
C14 C13 C17 118.9(7) . . ?
C15 C14 C13 122.0(7) . . ?
C15 C14 H14 119.0 . . ?
C13 C14 H14 119.0 . . ?
C14 C15 C16 118.0(7) . . ?
C14 C15 H15 121.0 . . ?
C16 C15 H15 121.0 . . ?
C11 C16 C15 119.0(7) . . ?
C11 C16 N2 108.1(6) . . ?
C15 C16 N2 132.8(6) . . ?
C13 C17 H17A 109.5 . . ?
C13 C17 H17B 109.5 . . ?
H17A C17 H17B 109.5 . . ?
C13 C17 H17C 109.5 . . ?
H17A C17 H17C 109.5 . . ?
H17B C17 H17C 109.5 . . ?
O3 C18 C19 125.6(6) . . ?
O3 C18 C23 119.1(6) . . ?
C19 C18 C23 115.1(6) . . ?
C19 C18 Yb1 162.0(5) . . ?
C23 C18 Yb1 81.8(4) . . ?
C18 C19 C20 121.6(7) . . ?
C18 C19 H19 119.2 . . ?
C20 C19 H19 119.2 . . ?
C21 C20 C19 122.8(7) . . ?
C21 C20 H20 118.6 . . ?
C19 C20 H20 118.6 . . ?
C20 C21 C22 118.6(7) . . ?
C20 C21 H21 120.7 . . ?
C22 C21 H21 120.7 . . ?
C21 C22 C26 124.6(7) . . ?
C21 C22 C23 118.5(6) . . ?
C26 C22 C23 116.8(6) . . ?
N3 C23 C22 121.8(6) . . ?
N3 C23 C18 114.7(6) . . ?
C22 C23 C18 123.3(7) . . ?
N3 C24 C25 122.8(6) . . ?
N3 C24 C27 112.5(6) . . ?
C25 C24 C27 124.6(6) . . ?
C26 C25 C24 117.9(6) . . ?
C26 C25 H25 121.0 . . ?
C24 C25 H25 121.0 . . ?
C25 C26 C22 120.9(6) . . ?
C25 C26 H26 119.5 . . ?
C22 C26 H26 119.5 . . ?
N4 C27 O4 116.2(6) . . ?
N4 C27 C24 123.7(6) . . ?
O4 C27 C24 120.0(6) . . ?
C29 C28 O4 128.2(6) . . ?
C29 C28 C33 123.6(7) . . ?
O4 C28 C33 108.3(6) . . ?
C28 C29 C30 116.5(7) . . ?
C28 C29 H29 121.7 . . ?
C30 C29 H29 121.7 . . ?
C31 C30 C29 120.7(7) . . ?
C31 C30 C34 120.0(6) . . ?
C29 C30 C34 119.3(6) . . ?
C30 C31 C32 123.0(7) . . ?
C30 C31 H31 118.5 . . ?
C32 C31 H31 118.5 . . ?
C33 C32 C31 115.7(7) . . ?
C33 C32 H32 122.1 . . ?
C31 C32 H32 122.1 . . ?
C32 C33 C28 120.5(7) . . ?
C32 C33 N4 131.9(6) . . ?
C28 C33 N4 107.6(6) . . ?
C30 C34 H34A 109.5 . . ?
C30 C34 H34B 109.5 . . ?
H34A C34 H34B 109.5 . . ?
C30 C34 H34C 109.5 . . ?
H34A C34 H34C 109.5 . . ?
H34B C34 H34C 109.5 . . ?
O5 C35 C36 124.7(6) . . ?
O5 C35 C40 119.5(6) . . ?
C36 C35 C40 115.8(6) . . ?
C35 C36 C37 122.7(7) . . ?
C35 C36 H36 118.7 . . ?
C37 C36 H36 118.7 . . ?
C38 C37 C36 121.5(7) . . ?
C38 C37 H37 119.2 . . ?
C36 C37 H37 119.2 . . ?
C37 C38 C39 119.5(6) . . ?
C37 C38 H38 120.3 . . ?
C39 C38 H38 120.3 . . ?
C38 C39 C43 125.4(7) . . ?
C38 C39 C40 119.2(7) . . ?
C43 C39 C40 115.4(6) . . ?
N5 C40 C39 122.7(6) . . ?
N5 C40 C35 116.6(6) . . ?
C39 C40 C35 120.7(6) . . ?
N5 C41 C42 122.4(6) . . ?
N5 C41 C44 114.6(6) . . ?
C42 C41 C44 123.0(6) . . ?
C43 C42 C41 117.2(6) . . ?
C43 C42 H42 121.4 . . ?
C41 C42 H42 121.4 . . ?
C42 C43 C39 122.2(6) . . ?
C42 C43 H43 118.9 . . ?
C39 C43 H43 118.9 . . ?
N6 C44 O6 116.0(6) . . ?
N6 C44 C41 126.0(7) . . ?
O6 C44 C41 117.7(6) . . ?
C46 C45 O6 127.5(7) . . ?
C46 C45 C50 124.7(7) . . ?
O6 C45 C50 107.7(6) . . ?
C45 C46 C47 115.9(7) . . ?
C45 C46 H46 122.0 . . ?
C47 C46 H46 122.0 . . ?
C46 C47 C48 120.4(7) . . ?
C46 C47 C51 120.5(7) . . ?
C48 C47 C51 119.1(7) . . ?
C49 C48 C47 122.5(7) . . ?
C49 C48 H48 118.8 . . ?
C47 C48 H48 118.8 . . ?
C48 C49 C50 117.1(7) . . ?
C48 C49 H49 121.5 . . ?
C50 C49 H49 121.5 . . ?
C45 C50 C49 119.3(7) . . ?
C45 C50 N6 108.6(6) . . ?
C49 C50 N6 132.1(7) . . ?
C47 C51 H51A 109.5 . . ?
C47 C51 H51B 109.5 . . ?
H51A C51 H51B 109.5 . . ?
C47 C51 H51C 109.5 . . ?
H51A C51 H51C 109.5 . . ?
H51B C51 H51C 109.5 . . ?
O7 C52 C53 123.8(6) . . ?
O7 C52 C57 119.6(6) . . ?
C53 C52 C57 116.7(6) . . ?
C52 C53 C54 121.8(7) . . ?
C52 C53 H53 119.1 . . ?
C54 C53 H53 119.1 . . ?
C55 C54 C53 121.5(7) . . ?
C55 C54 H54 119.2 . . ?
C53 C54 H54 119.2 . . ?
C54 C55 C56 119.3(7) . . ?
C54 C55 H55 120.3 . . ?
C56 C55 H55 120.3 . . ?
C55 C56 C60 123.6(7) . . ?
C55 C56 C57 119.6(7) . . ?
C60 C56 C57 116.9(7) . . ?
N7 C57 C56 122.4(6) . . ?
N7 C57 C52 116.6(6) . . ?
C56 C57 C52 121.0(6) . . ?
N7 C58 C59 122.2(7) . . ?
N7 C58 C61 114.3(6) . . ?
C59 C58 C61 123.4(7) . . ?
C60 C59 C58 118.9(7) . . ?
C60 C59 H59 120.5 . . ?
C58 C59 H59 120.5 . . ?
C59 C60 C56 120.5(7) . . ?
C59 C60 H60 119.7 . . ?
C56 C60 H60 119.7 . . ?
N8 C61 O8 115.1(6) . . ?
N8 C61 C58 127.6(6) . . ?
O8 C61 C58 117.3(6) . . ?
O8 C62 C67 108.6(6) . . ?
O8 C62 C63 127.6(7) . . ?
C67 C62 C63 123.8(7) . . ?
C62 C63 C64 117.4(8) . . ?
C62 C63 H63 121.3 . . ?
C64 C63 H63 121.3 . . ?
C63 C64 C65 118.2(7) . . ?
C63 C64 C68 119.8(8) . . ?
C65 C64 C68 122.1(8) . . ?
C66 C65 C64 124.2(8) . . ?
C66 C65 H65 117.9 . . ?
C64 C65 H65 117.9 . . ?
C65 C66 C67 116.3(8) . . ?
C65 C66 H66 121.8 . . ?
C67 C66 H66 121.8 . . ?
C62 C67 C66 120.1(7) . . ?
C62 C67 N8 107.8(6) . . ?
C66 C67 N8 132.1(7) . . ?
C64 C68 H68A 109.5 . . ?
C64 C68 H68B 109.5 . . ?
H68A C68 H68B 109.5 . . ?
C64 C68 H68C 109.5 . . ?
H68A C68 H68C 109.5 . . ?
H68B C68 H68C 109.5 . . ?

loop_
_geom_bond_atom_site_label_1
_geom_bond_atom_site_label_2
_geom_bond_distance
_geom_bond_site_symmetry_2
_geom_bond_publ_flag
Yb1 O1 2.251(5) . ?
Yb1 O5 2.263(5) . ?
Yb1 O7 2.263(5) . ?
Yb1 O3 2.280(5) . ?
Yb1 N1 2.453(6) . ?
Yb1 N3 2.470(6) . ?
Yb1 N2 2.565(5) . ?
Yb1 N4 2.590(6) . ?
Yb1 C1 3.155(7) . ?
Yb1 C18 3.173(7) . ?
Yb1 Na1 3.556(3) . ?
Na1 N7 2.391(6) . ?
Na1 N5 2.392(6) . ?
Na1 O7 2.432(5) . ?
Na1 O5 2.489(6) . ?
Na1 N6 2.600(7) . ?
Na1 N8 2.740(6) . ?
O1 C1 1.287(8) . ?
O2 C10 1.375(8) . ?
O2 C11 1.400(8) . ?
O3 C18 1.302(8) . ?
O4 C27 1.369(8) . ?
O4 C28 1.387(9) . ?
O5 C35 1.315(8) . ?
O6 C44 1.367(8) . ?
O6 C45 1.398(8) . ?
O7 C52 1.313(8) . ?
O8 C62 1.375(9) . ?
O8 C61 1.376(8) . ?
N1 C7 1.330(9) . ?
N1 C6 1.359(9) . ?
N2 C10 1.302(9) . ?
N2 C16 1.408(9) . ?
N3 C24 1.330(9) . ?
N3 C23 1.361(9) . ?
N4 C27 1.296(9) . ?
N4 C33 1.421(9) . ?
N5 C40 1.340(9) . ?
N5 C41 1.345(9) . ?
N6 C44 1.313(9) . ?
N6 C50 1.406(9) . ?
N7 C57 1.356(9) . ?
N7 C58 1.356(9) . ?
N8 C61 1.296(9) . ?
N8 C67 1.412(9) . ?
C1 C2 1.394(10) . ?
C1 C6 1.451(10) . ?
C2 C3 1.420(10) . ?
C2 H2 0.9500 . ?
C3 C4 1.362(10) . ?
C3 H3 0.9500 . ?
C4 C5 1.421(10) . ?
C4 H4 0.9500 . ?
C5 C9 1.421(10) . ?
C5 C6 1.424(10) . ?
C7 C8 1.426(10) . ?
C7 C10 1.451(10) . ?
C8 C9 1.383(10) . ?
C8 H8 0.9500 . ?
C9 H9 0.9500 . ?
C11 C12 1.379(10) . ?
C11 C16 1.391(10) . ?
C12 C13 1.399(10) . ?
C12 H12 0.9500 . ?
C13 C14 1.420(10) . ?
C13 C17 1.518(10) . ?
C14 C15 1.380(10) . ?
C14 H14 0.9500 . ?
C15 C16 1.396(10) . ?
C15 H15 0.9500 . ?
C17 H17A 0.9800 . ?
C17 H17B 0.9800 . ?
C17 H17C 0.9800 . ?
C18 C19 1.407(10) . ?
C18 C23 1.447(10) . ?
C19 C20 1.408(11) . ?
C19 H19 0.9500 . ?
C20 C21 1.395(11) . ?
C20 H20 0.9500 . ?
C21 C22 1.411(10) . ?
C21 H21 0.9500 . ?
C22 C26 1.420(10) . ?
C22 C23 1.432(10) . ?
C24 C25 1.423(9) . ?
C24 C27 1.461(9) . ?
C25 C26 1.380(10) . ?
C25 H25 0.9500 . ?
C26 H26 0.9500 . ?
C28 C29 1.384(10) . ?
C28 C33 1.399(10) . ?
C29 C30 1.389(10) . ?
C29 H29 0.9500 . ?
C30 C31 1.386(10) . ?
C30 C34 1.512(10) . ?
C31 C32 1.420(10) . ?
C31 H31 0.9500 . ?
C32 C33 1.388(10) . ?
C32 H32 0.9500 . ?
C34 H34A 0.9800 . ?
C34 H34B 0.9800 . ?
C34 H34C 0.9800 . ?
C35 C36 1.376(10) . ?
C35 C40 1.453(10) . ?
C36 C37 1.408(10) . ?
C36 H36 0.9500 . ?
C37 C38 1.372(10) . ?
C37 H37 0.9500 . ?
C38 C39 1.394(10) . ?
C38 H38 0.9500 . ?
C39 C43 1.425(10) . ?
C39 C40 1.442(9) . ?
C41 C42 1.429(10) . ?
C41 C44 1.453(10) . ?
C42 C43 1.378(10) . ?
C42 H42 0.9500 . ?
C43 H43 0.9500 . ?
C45 C46 1.380(10) . ?
C45 C50 1.400(10) . ?
C46 C47 1.393(11) . ?
C46 H46 0.9500 . ?
C47 C48 1.424(11) . ?
C47 C51 1.530(11) . ?
C48 C49 1.384(10) . ?
C48 H48 0.9500 . ?
C49 C50 1.403(10) . ?
C49 H49 0.9500 . ?
C51 H51A 0.9800 . ?
C51 H51B 0.9800 . ?
C51 H51C 0.9800 . ?
C52 C53 1.389(10) . ?
C52 C57 1.456(9) . ?
C53 C54 1.414(10) . ?
C53 H53 0.9500 . ?
C54 C55 1.378(11) . ?
C54 H54 0.9500 . ?
C55 C56 1.415(11) . ?
C55 H55 0.9500 . ?
C56 C60 1.417(10) . ?
C56 C57 1.418(9) . ?
C58 C59 1.400(10) . ?
C58 C61 1.456(10) . ?
C59 C60 1.375(10) . ?
C59 H59 0.9500 . ?
C60 H60 0.9500 . ?
C62 C67 1.385(11) . ?
C62 C63 1.396(10) . ?
C63 C64 1.407(12) . ?
C63 H63 0.9500 . ?
C64 C65 1.414(12) . ?
C64 C68 1.497(11) . ?
C65 C66 1.397(11) . ?
C65 H65 0.9500 . ?
C66 C67 1.402(10) . ?
C66 H66 0.9500 . ?
C68 H68A 0.9800 . ?
C68 H68B 0.9800 . ?
C68 H68C 0.9800 . ?

loop_
_geom_torsion_atom_site_label_1
_geom_torsion_atom_site_label_2
_geom_torsion_atom_site_label_3
_geom_torsion_atom_site_label_4
_geom_torsion
_geom_torsion_site_symmetry_1
_geom_torsion_site_symmetry_2
_geom_torsion_site_symmetry_3
_geom_torsion_site_symmetry_4
_geom_torsion_publ_flag
O1 Yb1 Na1 N7 98.5(2) . . . . ?
O5 Yb1 Na1 N7 148.0(2) . . . . ?
O7 Yb1 Na1 N7 -43.7(2) . . . . ?
O3 Yb1 Na1 N7 -68.4(2) . . . . ?
N1 Yb1 Na1 N7 -177.7(2) . . . . ?
N3 Yb1 Na1 N7 3.6(2) . . . . ?
N2 Yb1 Na1 N7 -125.9(2) . . . . ?
N4 Yb1 Na1 N7 55.0(2) . . . . ?
C1 Yb1 Na1 N7 124.7(2) . . . . ?
C18 Yb1 Na1 N7 -42.1(2) . . . . ?
O1 Yb1 Na1 N5 -102.1(2) . . . . ?
O5 Yb1 Na1 N5 -52.5(2) . . . . ?
O7 Yb1 Na1 N5 115.7(2) . . . . ?
O3 Yb1 Na1 N5 91.1(2) . . . . ?
N1 Yb1 Na1 N5 -18.2(2) . . . . ?
N3 Yb1 Na1 N5 163.1(2) . . . . ?
N2 Yb1 Na1 N5 33.5(2) . . . . ?
N4 Yb1 Na1 N5 -145.5(2) . . . . ?
C1 Yb1 Na1 N5 -75.8(2) . . . . ?
C18 Yb1 Na1 N5 117.3(2) . . . . ?
O1 Yb1 Na1 O7 142.2(2) . . . . ?
O5 Yb1 Na1 O7 -168.2(3) . . . . ?
O3 Yb1 Na1 O7 -24.6(3) . . . . ?
N1 Yb1 Na1 O7 -134.0(2) . . . . ?
N3 Yb1 Na1 O7 47.3(2) . . . . ?
N2 Yb1 Na1 O7 -82.2(2) . . . . ?
N4 Yb1 Na1 O7 98.8(2) . . . . ?
C1 Yb1 Na1 O7 168.5(2) . . . . ?
C18 Yb1 Na1 O7 1.6(2) . . . . ?
O1 Yb1 Na1 O5 -49.5(2) . . . . ?
O7 Yb1 Na1 O5 168.2(3) . . . . ?
O3 Yb1 Na1 O5 143.6(2) . . . . ?
N1 Yb1 Na1 O5 34.3(2) . . . . ?
N3 Yb1 Na1 O5 -144.4(2) . . . . ?
N2 Yb1 Na1 O5 86.1(2) . . . . ?
N4 Yb1 Na1 O5 -93.0(2) . . . . ?
C1 Yb1 Na1 O5 -23.3(3) . . . . ?
C18 Yb1 Na1 O5 169.9(2) . . . . ?
O1 Yb1 Na1 N6 -164.0(2) . . . . ?
O5 Yb1 Na1 N6 -114.4(3) . . . . ?
O7 Yb1 Na1 N6 53.8(2) . . . . ?
O3 Yb1 Na1 N6 29.2(3) . . . . ?
N1 Yb1 Na1 N6 -80.1(2) . . . . ?
N3 Yb1 Na1 N6 101.2(2) . . . . ?
N2 Yb1 Na1 N6 -28.4(2) . . . . ?
N4 Yb1 Na1 N6 152.6(2) . . . . ?
C1 Yb1 Na1 N6 -137.7(2) . . . . ?
C18 Yb1 Na1 N6 55.4(3) . . . . ?
O1 Yb1 Na1 N8 37.3(3) . . . . ?
O5 Yb1 Na1 N8 86.9(3) . . . . ?
O7 Yb1 Na1 N8 -104.9(3) . . . . ?
O3 Yb1 Na1 N8 -129.5(3) . . . . ?
N1 Yb1 Na1 N8 121.2(3) . . . . ?
N3 Yb1 Na1 N8 -57.5(3) . . . . ?
N2 Yb1 Na1 N8 172.9(3) . . . . ?
N4 Yb1 Na1 N8 -6.1(3) . . . . ?
C1 Yb1 Na1 N8 63.6(3) . . . . ?
C18 Yb1 Na1 N8 -103.3(3) . . . . ?
O5 Yb1 O1 C1 76.4(5) . . . . ?
O7 Yb1 O1 C1 170.6(4) . . . . ?
O3 Yb1 O1 C1 -80.6(5) . . . . ?
N1 Yb1 O1 C1 -0.9(5) . . . . ?
N3 Yb1 O1 C1 -147.8(5) . . . . ?
N2 Yb1 O1 C1 -4.8(6) . . . . ?
N4 Yb1 O1 C1 147.4(5) . . . . ?
C18 Yb1 O1 C1 -100.9(5) . . . . ?
Na1 Yb1 O1 C1 108.6(5) . . . . ?
O1 Yb1 O3 C18 -89.2(5) . . . . ?
O5 Yb1 O3 C18 157.0(5) . . . . ?
O7 Yb1 O3 C18 64.3(5) . . . . ?
N1 Yb1 O3 C18 -156.0(5) . . . . ?
N3 Yb1 O3 C18 -6.1(5) . . . . ?
N2 Yb1 O3 C18 138.8(5) . . . . ?
N4 Yb1 O3 C18 -12.0(6) . . . . ?
C1 Yb1 O3 C18 -108.7(5) . . . . ?
Na1 Yb1 O3 C18 80.7(5) . . . . ?
O1 Yb1 O5 C35 -87.1(6) . . . . ?
O7 Yb1 O5 C35 120.9(6) . . . . ?
O3 Yb1 O5 C35 26.1(8) . . . . ?
N1 Yb1 O5 C35 -21.2(6) . . . . ?
N3 Yb1 O5 C35 -176.7(5) . . . . ?
N2 Yb1 O5 C35 44.1(6) . . . . ?
N4 Yb1 O5 C35 -162.5(6) . . . . ?
C1 Yb1 O5 C35 -67.9(6) . . . . ?
C18 Yb1 O5 C35 77.3(12) . . . . ?
Na1 Yb1 O5 C35 128.8(6) . . . . ?
O1 Yb1 O5 Na1 144.06(18) . . . . ?
O7 Yb1 O5 Na1 -7.94(17) . . . . ?
O3 Yb1 O5 Na1 -102.7(4) . . . . ?
N1 Yb1 O5 Na1 -150.0(2) . . . . ?
N3 Yb1 O5 Na1 54.5(3) . . . . ?
N2 Yb1 O5 Na1 -84.67(19) . . . . ?
N4 Yb1 O5 Na1 68.64(18) . . . . ?
C1 Yb1 O5 Na1 163.29(18) . . . . ?
C18 Yb1 O5 Na1 -51.5(10) . . . . ?
N7 Na1 O5 C35 178.2(4) . . . . ?
N5 Na1 O5 C35 -19.1(4) . . . . ?
O7 Na1 O5 C35 -132.2(4) . . . . ?
N6 Na1 O5 C35 -40.8(5) . . . . ?
N8 Na1 O5 C35 93.8(5) . . . . ?
Yb1 Na1 O5 C35 -139.8(5) . . . . ?
N7 Na1 O5 Yb1 -42.0(3) . . . . ?
N5 Na1 O5 Yb1 120.6(2) . . . . ?
O7 Na1 O5 Yb1 7.54(16) . . . . ?
N6 Na1 O5 Yb1 98.9(3) . . . . ?
N8 Na1 O5 Yb1 -126.5(2) . . . . ?
O1 Yb1 O7 C52 53.1(8) . . . . ?
O5 Yb1 O7 C52 149.9(6) . . . . ?
O3 Yb1 O7 C52 -55.3(6) . . . . ?
N1 Yb1 O7 C52 -139.3(6) . . . . ?
N3 Yb1 O7 C52 9.7(6) . . . . ?
N2 Yb1 O7 C52 -130.5(6) . . . . ?
N4 Yb1 O7 C52 76.5(6) . . . . ?
C18 Yb1 O7 C52 -37.0(6) . . . . ?
Na1 Yb1 O7 C52 141.7(7) . . . . ?
O1 Yb1 O7 Na1 -88.6(4) . . . . ?
O5 Yb1 O7 Na1 8.16(18) . . . . ?
O3 Yb1 O7 Na1 163.00(18) . . . . ?
N1 Yb1 O7 Na1 79.0(3) . . . . ?
N3 Yb1 O7 Na1 -132.0(2) . . . . ?
N2 Yb1 O7 Na1 87.76(19) . . . . ?
N4 Yb1 O7 Na1 -65.26(18) . . . . ?
C18 Yb1 O7 Na1 -178.74(19) . . . . ?
N7 Na1 O7 C52 -21.3(4) . . . . ?
N5 Na1 O7 C52 136.9(4) . . . . ?
O5 Na1 O7 C52 -161.3(4) . . . . ?
N6 Na1 O7 C52 67.5(4) . . . . ?
N8 Na1 O7 C52 -36.7(5) . . . . ?
Yb1 Na1 O7 C52 -153.7(5) . . . . ?
N7 Na1 O7 Yb1 132.4(2) . . . . ?
N5 Na1 O7 Yb1 -69.4(2) . . . . ?
O5 Na1 O7 Yb1 -7.57(16) . . . . ?
N6 Na1 O7 Yb1 -138.74(18) . . . . ?
N8 Na1 O7 Yb1 117.1(2) . . . . ?
O1 Yb1 N1 C7 177.4(6) . . . . ?
O5 Yb1 N1 C7 76.3(5) . . . . ?
O7 Yb1 N1 C7 3.7(7) . . . . ?
O3 Yb1 N1 C7 -85.4(5) . . . . ?
N3 Yb1 N1 C7 -129.0(5) . . . . ?
N2 Yb1 N1 C7 -5.8(5) . . . . ?
N4 Yb1 N1 C7 132.0(5) . . . . ?
C1 Yb1 N1 C7 177.0(6) . . . . ?
C18 Yb1 N1 C7 -93.6(5) . . . . ?
Na1 Yb1 N1 C7 52.9(6) . . . . ?
O1 Yb1 N1 C6 1.8(4) . . . . ?
O5 Yb1 N1 C6 -99.3(5) . . . . ?
O7 Yb1 N1 C6 -171.9(4) . . . . ?
O3 Yb1 N1 C6 99.0(5) . . . . ?
N3 Yb1 N1 C6 55.4(6) . . . . ?
N2 Yb1 N1 C6 178.6(5) . . . . ?
N4 Yb1 N1 C6 -43.6(6) . . . . ?
C1 Yb1 N1 C6 1.4(4) . . . . ?
C18 Yb1 N1 C6 90.8(5) . . . . ?
Na1 Yb1 N1 C6 -122.7(4) . . . . ?
O1 Yb1 N2 C10 10.3(6) . . . . ?
O5 Yb1 N2 C10 -78.9(5) . . . . ?
O7 Yb1 N2 C10 -167.5(5) . . . . ?
O3 Yb1 N2 C10 93.4(5) . . . . ?
N1 Yb1 N2 C10 6.3(5) . . . . ?
N3 Yb1 N2 C10 138.1(5) . . . . ?
N4 Yb1 N2 C10 -122.5(5) . . . . ?
C1 Yb1 N2 C10 8.5(5) . . . . ?
C18 Yb1 N2 C10 106.6(5) . . . . ?
Na1 Yb1 N2 C10 -123.8(5) . . . . ?
O1 Yb1 N2 C16 179.5(6) . . . . ?
O5 Yb1 N2 C16 90.3(7) . . . . ?
O7 Yb1 N2 C16 1.7(6) . . . . ?
O3 Yb1 N2 C16 -97.4(7) . . . . ?
N1 Yb1 N2 C16 175.5(7) . . . . ?
N3 Yb1 N2 C16 -52.7(7) . . . . ?
N4 Yb1 N2 C16 46.7(8) . . . . ?
C1 Yb1 N2 C16 177.7(6) . . . . ?
C18 Yb1 N2 C16 -84.2(7) . . . . ?
Na1 Yb1 N2 C16 45.4(6) . . . . ?
O1 Yb1 N3 C24 -91.5(5) . . . . ?
O5 Yb1 N3 C24 2.8(7) . . . . ?
O7 Yb1 N3 C24 69.6(5) . . . . ?
O3 Yb1 N3 C24 172.6(6) . . . . ?
N1 Yb1 N3 C24 -139.9(5) . . . . ?
N2 Yb1 N3 C24 124.8(5) . . . . ?
N4 Yb1 N3 C24 -12.2(5) . . . . ?
C1 Yb1 N3 C24 -102.1(5) . . . . ?
C18 Yb1 N3 C24 169.7(6) . . . . ?
Na1 Yb1 N3 C24 38.4(6) . . . . ?
O1 Yb1 N3 C23 102.8(5) . . . . ?
O5 Yb1 N3 C23 -162.8(4) . . . . ?
O7 Yb1 N3 C23 -96.1(5) . . . . ?
O3 Yb1 N3 C23 6.9(5) . . . . ?
N1 Yb1 N3 C23 54.5(6) . . . . ?
N2 Yb1 N3 C23 -40.9(6) . . . . ?
N4 Yb1 N3 C23 -177.9(5) . . . . ?
C1 Yb1 N3 C23 92.2(5) . . . . ?
C18 Yb1 N3 C23 4.0(4) . . . . ?
Na1 Yb1 N3 C23 -127.2(5) . . . . ?
O1 Yb1 N4 C27 101.9(5) . . . . ?
O5 Yb1 N4 C27 -157.2(5) . . . . ?
O7 Yb1 N4 C27 -67.1(5) . . . . ?
O3 Yb1 N4 C27 17.9(6) . . . . ?
N1 Yb1 N4 C27 144.2(5) . . . . ?
N3 Yb1 N4 C27 11.9(5) . . . . ?
N2 Yb1 N4 C27 -112.1(5) . . . . ?
C1 Yb1 N4 C27 112.5(5) . . . . ?
C18 Yb1 N4 C27 13.4(6) . . . . ?
Na1 Yb1 N4 C27 -110.7(5) . . . . ?
O1 Yb1 N4 C33 -98.5(7) . . . . ?
O5 Yb1 N4 C33 2.4(7) . . . . ?
O7 Yb1 N4 C33 92.5(7) . . . . ?
O3 Yb1 N4 C33 177.5(6) . . . . ?
N1 Yb1 N4 C33 -56.2(8) . . . . ?
N3 Yb1 N4 C33 171.5(7) . . . . ?
N2 Yb1 N4 C33 47.4(8) . . . . ?
C1 Yb1 N4 C33 -87.9(7) . . . . ?
C18 Yb1 N4 C33 173.0(7) . . . . ?
Na1 Yb1 N4 C33 48.9(7) . . . . ?
N7 Na1 N5 C40 156.5(6) . . . . ?
O7 Na1 N5 C40 85.5(5) . . . . ?
O5 Na1 N5 C40 16.4(5) . . . . ?
N6 Na1 N5 C40 179.1(5) . . . . ?
N8 Na1 N5 C40 -100.0(5) . . . . ?
Yb1 Na1 N5 C40 49.4(5) . . . . ?
N7 Na1 N5 C41 -30.6(9) . . . . ?
O7 Na1 N5 C41 -101.6(5) . . . . ?
O5 Na1 N5 C41 -170.6(6) . . . . ?
N6 Na1 N5 C41 -7.9(5) . . . . ?
N8 Na1 N5 C41 72.9(6) . . . . ?
Yb1 Na1 N5 C41 -137.7(5) . . . . ?
N7 Na1 N6 C44 177.2(5) . . . . ?
N5 Na1 N6 C44 5.3(5) . . . . ?
O7 Na1 N6 C44 108.6(5) . . . . ?
O5 Na1 N6 C44 26.9(6) . . . . ?
N8 Na1 N6 C44 -116.5(5) . . . . ?
Yb1 Na1 N6 C44 77.6(5) . . . . ?
N7 Na1 N6 C50 3.9(8) . . . . ?
N5 Na1 N6 C50 -168.0(9) . . . . ?
O7 Na1 N6 C50 -64.6(8) . . . . ?
O5 Na1 N6 C50 -146.3(8) . . . . ?
N8 Na1 N6 C50 70.2(8) . . . . ?
Yb1 Na1 N6 C50 -95.6(8) . . . . ?
N5 Na1 N7 C57 -58.6(8) . . . . ?
O7 Na1 N7 C57 19.4(4) . . . . ?
O5 Na1 N7 C57 72.5(5) . . . . ?
N6 Na1 N7 C57 -79.5(5) . . . . ?
N8 Na1 N7 C57 -172.8(5) . . . . ?
Yb1 Na1 N7 C57 47.3(5) . . . . ?
N5 Na1 N7 C58 104.7(8) . . . . ?
O7 Na1 N7 C58 -177.3(6) . . . . ?
O5 Na1 N7 C58 -124.2(5) . . . . ?
N6 Na1 N7 C58 83.8(5) . . . . ?
N8 Na1 N7 C58 -9.5(5) . . . . ?
Yb1 Na1 N7 C58 -149.4(5) . . . . ?
N7 Na1 N8 C61 4.6(4) . . . . ?
N5 Na1 N8 C61 -152.5(5) . . . . ?
O7 Na1 N8 C61 20.2(6) . . . . ?
O5 Na1 N8 C61 125.8(5) . . . . ?
N6 Na1 N8 C61 -86.2(5) . . . . ?
Yb1 Na1 N8 C61 76.8(5) . . . . ?
N7 Na1 N8 C67 -177.7(9) . . . . ?
N5 Na1 N8 C67 25.2(9) . . . . ?
O7 Na1 N8 C67 -162.1(8) . . . . ?
O5 Na1 N8 C67 -56.5(9) . . . . ?
N6 Na1 N8 C67 91.5(9) . . . . ?
Yb1 Na1 N8 C67 -105.6(8) . . . . ?
Yb1 O1 C1 C2 179.4(5) . . . . ?
Yb1 O1 C1 C6 -0.1(8) . . . . ?
O5 Yb1 C1 O1 -105.0(5) . . . . ?
O3 Yb1 C1 O1 100.0(5) . . . . ?
N1 Yb1 C1 O1 178.9(6) . . . . ?
N3 Yb1 C1 O1 32.8(5) . . . . ?
N2 Yb1 C1 O1 176.2(5) . . . . ?
N4 Yb1 C1 O1 -32.0(5) . . . . ?
C18 Yb1 C1 O1 80.7(5) . . . . ?
Na1 Yb1 C1 O1 -89.1(5) . . . . ?
O1 Yb1 C1 C2 -1.5(15) . . . . ?
O5 Yb1 C1 C2 -106.6(17) . . . . ?
O3 Yb1 C1 C2 98.5(17) . . . . ?
N1 Yb1 C1 C2 177.4(17) . . . . ?
N3 Yb1 C1 C2 31.2(17) . . . . ?
N2 Yb1 C1 C2 174.6(16) . . . . ?
N4 Yb1 C1 C2 -33.5(17) . . . . ?
C18 Yb1 C1 C2 79.2(17) . . . . ?
Na1 Yb1 C1 C2 -90.6(17) . . . . ?
O1 Yb1 C1 C6 179.9(7) . . . . ?
O5 Yb1 C1 C6 74.9(4) . . . . ?
O3 Yb1 C1 C6 -80.1(4) . . . . ?
N1 Yb1 C1 C6 -1.2(4) . . . . ?
N3 Yb1 C1 C6 -147.3(4) . . . . ?
N2 Yb1 C1 C6 -3.9(4) . . . . ?
N4 Yb1 C1 C6 147.9(4) . . . . ?
C18 Yb1 C1 C6 -99.4(4) . . . . ?
Na1 Yb1 C1 C6 90.8(4) . . . . ?
O1 C1 C2 C3 177.7(7) . . . . ?
C6 C1 C2 C3 -2.7(10) . . . . ?
Yb1 C1 C2 C3 178.9(12) . . . . ?
C1 C2 C3 C4 1.2(11) . . . . ?
C2 C3 C4 C5 -1.0(11) . . . . ?
C3 C4 C5 C9 179.6(7) . . . . ?
C3 C4 C5 C6 2.4(10) . . . . ?
C7 N1 C6 C5 -0.4(10) . . . . ?
Yb1 N1 C6 C5 175.4(5) . . . . ?
C7 N1 C6 C1 -178.4(6) . . . . ?
Yb1 N1 C6 C1 -2.5(7) . . . . ?
C4 C5 C6 N1 178.0(6) . . . . ?
C9 C5 C6 N1 0.6(10) . . . . ?
C4 C5 C6 C1 -4.2(10) . . . . ?
C9 C5 C6 C1 178.4(6) . . . . ?
O1 C1 C6 N1 1.8(9) . . . . ?
C2 C1 C6 N1 -177.8(6) . . . . ?
Yb1 C1 C6 N1 1.8(5) . . . . ?
O1 C1 C6 C5 -176.1(6) . . . . ?
C2 C1 C6 C5 4.3(10) . . . . ?
Yb1 C1 C6 C5 -176.2(6) . . . . ?
C6 N1 C7 C8 0.4(10) . . . . ?
Yb1 N1 C7 C8 -175.0(5) . . . . ?
C6 N1 C7 C10 179.9(6) . . . . ?
Yb1 N1 C7 C10 4.4(8) . . . . ?
N1 C7 C8 C9 -0.7(10) . . . . ?
C10 C7 C8 C9 180.0(7) . . . . ?
C7 C8 C9 C5 0.9(10) . . . . ?
C4 C5 C9 C8 -178.1(7) . . . . ?
C6 C5 C9 C8 -0.9(10) . . . . ?
C16 N2 C10 O2 -0.9(8) . . . . ?
Yb1 N2 C10 O2 171.9(4) . . . . ?
C16 N2 C10 C7 179.9(6) . . . . ?
Yb1 N2 C10 C7 -7.4(9) . . . . ?
C11 O2 C10 N2 0.3(7) . . . . ?
C11 O2 C10 C7 179.5(6) . . . . ?
N1 C7 C10 N2 2.5(10) . . . . ?
C8 C7 C10 N2 -178.1(7) . . . . ?
N1 C7 C10 O2 -176.7(6) . . . . ?
C8 C7 C10 O2 2.7(11) . . . . ?
C10 O2 C11 C12 -179.3(7) . . . . ?
C10 O2 C11 C16 0.5(7) . . . . ?
C16 C11 C12 C13 0.5(11) . . . . ?
O2 C11 C12 C13 -179.8(7) . . . . ?
C11 C12 C13 C14 0.3(11) . . . . ?
C11 C12 C13 C17 -178.7(7) . . . . ?
C12 C13 C14 C15 -1.9(11) . . . . ?
C17 C13 C14 C15 177.1(7) . . . . ?
C13 C14 C15 C16 2.6(11) . . . . ?
C12 C11 C16 C15 0.2(11) . . . . ?
O2 C11 C16 C15 -179.5(6) . . . . ?
C12 C11 C16 N2 178.8(7) . . . . ?
O2 C11 C16 N2 -1.0(8) . . . . ?
C14 C15 C16 C11 -1.8(10) . . . . ?
C14 C15 C16 N2 -179.9(7) . . . . ?
C10 N2 C16 C11 1.1(8) . . . . ?
Yb1 N2 C16 C11 -168.8(5) . . . . ?
C10 N2 C16 C15 179.3(8) . . . . ?
Yb1 N2 C16 C15 9.4(13) . . . . ?
Yb1 O3 C18 C19 -171.3(6) . . . . ?
Yb1 O3 C18 C23 4.8(9) . . . . ?
O1 Yb1 C18 O3 92.0(5) . . . . ?
O5 Yb1 C18 O3 -72.6(12) . . . . ?
O7 Yb1 C18 O3 -116.1(5) . . . . ?
N1 Yb1 C18 O3 24.2(5) . . . . ?
N3 Yb1 C18 O3 172.3(6) . . . . ?
N2 Yb1 C18 O3 -40.0(5) . . . . ?
N4 Yb1 C18 O3 170.4(5) . . . . ?
C1 Yb1 C18 O3 72.4(5) . . . . ?
Na1 Yb1 C18 O3 -117.2(5) . . . . ?
O1 Yb1 C18 C19 115.3(18) . . . . ?
O5 Yb1 C18 C19 -49(2) . . . . ?
O7 Yb1 C18 C19 -92.7(18) . . . . ?
O3 Yb1 C18 C19 23.4(16) . . . . ?
N1 Yb1 C18 C19 47.6(18) . . . . ?
N3 Yb1 C18 C19 -164.3(19) . . . . ?
N2 Yb1 C18 C19 -16.7(18) . . . . ?
N4 Yb1 C18 C19 -166.2(18) . . . . ?
C1 Yb1 C18 C19 95.8(18) . . . . ?
Na1 Yb1 C18 C19 -93.8(18) . . . . ?
O1 Yb1 C18 C23 -83.8(4) . . . . ?
O5 Yb1 C18 C23 111.6(10) . . . . ?
O7 Yb1 C18 C23 68.2(4) . . . . ?
O3 Yb1 C18 C23 -175.8(8) . . . . ?
N1 Yb1 C18 C23 -151.6(4) . . . . ?
N3 Yb1 C18 C23 -3.5(4) . . . . ?
N2 Yb1 C18 C23 144.2(4) . . . . ?
N4 Yb1 C18 C23 -5.4(5) . . . . ?
C1 Yb1 C18 C23 -103.4(4) . . . . ?
Na1 Yb1 C18 C23 67.1(4) . . . . ?
O3 C18 C19 C20 172.7(8) . . . . ?
C23 C18 C19 C20 -3.6(12) . . . . ?
Yb1 C18 C19 C20 155.4(14) . . . . ?
C18 C19 C20 C21 2.6(13) . . . . ?
C19 C20 C21 C22 -0.7(13) . . . . ?
C20 C21 C22 C26 -176.0(7) . . . . ?
C20 C21 C22 C23 0.2(11) . . . . ?
C24 N3 C23 C22 2.2(10) . . . . ?
Yb1 N3 C23 C22 168.4(5) . . . . ?
C24 N3 C23 C18 -173.4(6) . . . . ?
Yb1 N3 C23 C18 -7.2(8) . . . . ?
C21 C22 C23 N3 -176.8(7) . . . . ?
C26 C22 C23 N3 -0.3(10) . . . . ?
C21 C22 C23 C18 -1.5(11) . . . . ?
C26 C22 C23 C18 175.0(7) . . . . ?
O3 C18 C23 N3 2.2(10) . . . . ?
C19 C18 C23 N3 178.7(7) . . . . ?
Yb1 C18 C23 N3 5.1(5) . . . . ?
O3 C18 C23 C22 -173.4(7) . . . . ?
C19 C18 C23 C22 3.1(11) . . . . ?
Yb1 C18 C23 C22 -170.4(7) . . . . ?
C23 N3 C24 C25 -2.9(10) . . . . ?
Yb1 N3 C24 C25 -168.0(5) . . . . ?
C23 N3 C24 C27 175.8(6) . . . . ?
Yb1 N3 C24 C27 10.7(8) . . . . ?
N3 C24 C25 C26 1.6(11) . . . . ?
C27 C24 C25 C26 -177.0(7) . . . . ?
C24 C25 C26 C22 0.4(11) . . . . ?
C21 C22 C26 C25 175.2(7) . . . . ?
C23 C22 C26 C25 -1.0(11) . . . . ?
C33 N4 C27 O4 -0.1(8) . . . . ?
Yb1 N4 C27 O4 166.4(4) . . . . ?
C33 N4 C27 C24 -179.1(7) . . . . ?
Yb1 N4 C27 C24 -12.6(9) . . . . ?
C28 O4 C27 N4 0.9(8) . . . . ?
C28 O4 C27 C24 179.9(6) . . . . ?
N3 C24 C27 N4 2.3(10) . . . . ?
C25 C24 C27 N4 -178.9(7) . . . . ?
N3 C24 C27 O4 -176.6(6) . . . . ?
C25 C24 C27 O4 2.1(11) . . . . ?
C27 O4 C28 C29 178.6(7) . . . . ?
C27 O4 C28 C33 -1.3(7) . . . . ?
O4 C28 C29 C30 -179.0(7) . . . . ?
C33 C28 C29 C30 0.9(11) . . . . ?
C28 C29 C30 C31 -1.4(11) . . . . ?
C28 C29 C30 C34 178.7(7) . . . . ?
C29 C30 C31 C32 2.1(11) . . . . ?
C34 C30 C31 C32 -178.0(7) . . . . ?
C30 C31 C32 C33 -2.1(10) . . . . ?
C31 C32 C33 C28 1.6(10) . . . . ?
C31 C32 C33 N4 178.4(7) . . . . ?
C29 C28 C33 C32 -1.1(11) . . . . ?
O4 C28 C33 C32 178.8(6) . . . . ?
C29 C28 C33 N4 -178.6(7) . . . . ?
O4 C28 C33 N4 1.4(8) . . . . ?
C27 N4 C33 C32 -177.9(8) . . . . ?
Yb1 N4 C33 C32 21.3(12) . . . . ?
C27 N4 C33 C28 -0.8(8) . . . . ?
Yb1 N4 C33 C28 -161.6(5) . . . . ?
Yb1 O5 C35 C36 77.9(8) . . . . ?
Na1 O5 C35 C36 -159.5(6) . . . . ?
Yb1 O5 C35 C40 -101.4(7) . . . . ?
Na1 O5 C35 C40 21.1(7) . . . . ?
O5 C35 C36 C37 -173.1(7) . . . . ?
C40 C35 C36 C37 6.2(10) . . . . ?
C35 C36 C37 C38 -0.5(11) . . . . ?
C36 C37 C38 C39 -2.5(11) . . . . ?
C37 C38 C39 C43 -179.6(7) . . . . ?
C37 C38 C39 C40 -0.6(11) . . . . ?
C41 N5 C40 C39 -2.5(10) . . . . ?
Na1 N5 C40 C39 170.6(5) . . . . ?
C41 N5 C40 C35 174.5(6) . . . . ?
Na1 N5 C40 C35 -12.5(8) . . . . ?
C38 C39 C40 N5 -176.6(7) . . . . ?
C43 C39 C40 N5 2.5(10) . . . . ?
C38 C39 C40 C35 6.6(10) . . . . ?
C43 C39 C40 C35 -174.3(6) . . . . ?
O5 C35 C40 N5 -6.8(9) . . . . ?
C36 C35 C40 N5 173.8(6) . . . . ?
O5 C35 C40 C39 170.2(6) . . . . ?
C36 C35 C40 C39 -9.2(10) . . . . ?
C40 N5 C41 C42 0.2(10) . . . . ?
Na1 N5 C41 C42 -172.6(5) . . . . ?
C40 N5 C41 C44 -178.0(6) . . . . ?
Na1 N5 C41 C44 9.2(8) . . . . ?
N5 C41 C42 C43 1.9(11) . . . . ?
C44 C41 C42 C43 179.9(7) . . . . ?
C41 C42 C43 C39 -1.7(11) . . . . ?
C38 C39 C43 C42 178.7(7) . . . . ?
C40 C39 C43 C42 -0.3(11) . . . . ?
C50 N6 C44 O6 -0.9(8) . . . . ?
Na1 N6 C44 O6 -177.0(5) . . . . ?
C50 N6 C44 C41 172.9(7) . . . . ?
Na1 N6 C44 C41 -3.2(9) . . . . ?
C45 O6 C44 N6 0.7(8) . . . . ?
C45 O6 C44 C41 -173.7(6) . . . . ?
N5 C41 C44 N6 -3.4(11) . . . . ?
C42 C41 C44 N6 178.4(7) . . . . ?
N5 C41 C44 O6 170.3(6) . . . . ?
C42 C41 C44 O6 -7.8(10) . . . . ?
C44 O6 C45 C46 177.8(8) . . . . ?
C44 O6 C45 C50 -0.2(7) . . . . ?
O6 C45 C46 C47 -177.6(7) . . . . ?
C50 C45 C46 C47 0.1(12) . . . . ?
C45 C46 C47 C48 -0.3(11) . . . . ?
C45 C46 C47 C51 -178.7(7) . . . . ?
C46 C47 C48 C49 0.8(12) . . . . ?
C51 C47 C48 C49 179.3(7) . . . . ?
C47 C48 C49 C50 -1.1(11) . . . . ?
C46 C45 C50 C49 -0.4(11) . . . . ?
O6 C45 C50 C49 177.7(6) . . . . ?
C46 C45 C50 N6 -178.4(7) . . . . ?
O6 C45 C50 N6 -0.4(8) . . . . ?
C48 C49 C50 C45 0.9(10) . . . . ?
C48 C49 C50 N6 178.3(7) . . . . ?
C44 N6 C50 C45 0.7(8) . . . . ?
Na1 N6 C50 C45 174.2(6) . . . . ?
C44 N6 C50 C49 -176.9(8) . . . . ?
Na1 N6 C50 C49 -3.5(14) . . . . ?
Yb1 O7 C52 C53 64.2(9) . . . . ?
Na1 O7 C52 C53 -157.7(5) . . . . ?
Yb1 O7 C52 C57 -116.1(6) . . . . ?
Na1 O7 C52 C57 22.0(7) . . . . ?
O7 C52 C53 C54 -177.3(6) . . . . ?
C57 C52 C53 C54 3.0(10) . . . . ?
C52 C53 C54 C55 -1.6(11) . . . . ?
C53 C54 C55 C56 1.0(11) . . . . ?
C54 C55 C56 C60 178.9(7) . . . . ?
C54 C55 C56 C57 -2.1(11) . . . . ?
C58 N7 C57 C56 -1.0(10) . . . . ?
Na1 N7 C57 C56 163.1(5) . . . . ?
C58 N7 C57 C52 179.7(6) . . . . ?
Na1 N7 C57 C52 -16.2(7) . . . . ?
C55 C56 C57 N7 -175.7(7) . . . . ?
C60 C56 C57 N7 3.4(10) . . . . ?
C55 C56 C57 C52 3.6(10) . . . . ?
C60 C56 C57 C52 -177.3(6) . . . . ?
O7 C52 C57 N7 -4.4(9) . . . . ?
C53 C52 C57 N7 175.3(6) . . . . ?
O7 C52 C57 C56 176.3(6) . . . . ?
C53 C52 C57 C56 -4.0(10) . . . . ?
C57 N7 C58 C59 -2.2(10) . . . . ?
Na1 N7 C58 C59 -165.0(5) . . . . ?
C57 N7 C58 C61 175.4(6) . . . . ?
Na1 N7 C58 C61 12.6(8) . . . . ?
N7 C58 C59 C60 2.8(11) . . . . ?
C61 C58 C59 C60 -174.6(7) . . . . ?
C58 C59 C60 C56 -0.2(11) . . . . ?
C55 C56 C60 C59 176.3(7) . . . . ?
C57 C56 C60 C59 -2.7(11) . . . . ?
C67 N8 C61 O8 0.0(8) . . . . ?
Na1 N8 C61 O8 178.7(5) . . . . ?
C67 N8 C61 C58 -179.3(7) . . . . ?
Na1 N8 C61 C58 -0.5(9) . . . . ?
C62 O8 C61 N8 0.0(8) . . . . ?
C62 O8 C61 C58 179.3(6) . . . . ?
N7 C58 C61 N8 -7.2(11) . . . . ?
C59 C58 C61 N8 170.4(7) . . . . ?
N7 C58 C61 O8 173.5(6) . . . . ?
C59 C58 C61 O8 -8.9(10) . . . . ?
C61 O8 C62 C67 0.0(7) . . . . ?
C61 O8 C62 C63 -178.9(7) . . . . ?
O8 C62 C63 C64 178.9(7) . . . . ?
C67 C62 C63 C64 0.1(12) . . . . ?
C62 C63 C64 C65 2.2(11) . . . . ?
C62 C63 C64 C68 -179.0(7) . . . . ?
C63 C64 C65 C66 -2.1(12) . . . . ?
C68 C64 C65 C66 179.1(7) . . . . ?
C64 C65 C66 C67 -0.4(11) . . . . ?
O8 C62 C67 C66 178.3(6) . . . . ?
C63 C62 C67 C66 -2.7(11) . . . . ?
O8 C62 C67 N8 0.0(8) . . . . ?
C63 C62 C67 N8 179.0(7) . . . . ?
C65 C66 C67 C62 2.7(10) . . . . ?
C65 C66 C67 N8 -179.4(7) . . . . ?
C61 N8 C67 C62 0.0(8) . . . . ?
Na1 N8 C67 C62 -177.7(6) . . . . ?
C61 N8 C67 C66 -178.0(8) . . . . ?
Na1 N8 C67 C66 4.3(15) . . . . ?

loop_
_platon_squeeze_void_nr
_platon_squeeze_void_average_x
_platon_squeeze_void_average_y
_platon_squeeze_void_average_z
_platon_squeeze_void_volume
_platon_squeeze_void_count_electrons
_platon_squeeze_void_content
1 0.236 -0.257 0.236 1389 471 ' '
